data_4347848
loop_
_publ_author_name
'Berenguer, Jes\'us R'
'Lalinde, Elena'
'Mart\'in, Antonio'
'Moreno, M. Teresa'
'S\'anchez, Sergio'
'Shahsavari, Hamid R.'

_publ_section_title
;
 Binuclear Complexes and Extended Chains Featuring Pt(II)-Tl(I) Bonds:
 Influence of the Pyridine-2-Thiolate and Cyclometalated Ligands on the
 Self-Assembly and Luminescent Behavior.
;
_journal_issue 16
_journal_name_full 'Inorganic chemistry'
_journal_page_first 7866
_journal_page_last 7878
_journal_paper_doi 10.1021/acs.inorgchem.6b00699
_journal_volume 55
_journal_year 2016
_chemical_formula_moiety 'Pt1  Tl1  F8  N2  S1  C22  H12'
_chemical_formula_sum 'C23 H11 F8 N2 Pt S Tl'
_chemical_formula_weight 898.86
_space_group_IT_number 14
_space_group_name_Hall '-P 2yn'
_space_group_name_H-M_alt 'P 1 21/n 1'
_symmetry_cell_setting monoclinic
_symmetry_Int_Tables_number 14
_symmetry_space_group_name_Hall '-P 2yn'
_symmetry_space_group_name_H-M 'P 1 21/n 1'
_atom_sites_solution_hydrogens geom
_audit_conform_dict_location ftp://ftp.iucr.org/pub/cif_core.dic
_audit_conform_dict_name cif_core.dic
_audit_conform_dict_version 2.4.3
_audit_creation_date 2015-11-23T17:09:00-00:00
_audit_creation_method 'WinGX routine CIF_UPDATE'
_cell_angle_alpha 90
_cell_angle_beta 101.2860(10)
_cell_angle_gamma 90
_cell_formula_units_Z 4
_cell_length_a 13.4560(4)
_cell_length_b 7.70700(10)
_cell_length_c 21.9570(6)
_cell_measurement_reflns_used 4563
_cell_measurement_temperature 173.0(10)
_cell_measurement_theta_max 26.372
_cell_measurement_theta_min 3.755
_cell_measurement_wavelength 0.71073
_cell_volume 2233.03(10)
_computing_cell_refinement 'HKL Scalepack (Otwinowski & Minor 1997)'
_computing_data_collection 'Collect (Bruker AXS BV, 1997-2004)'
_computing_data_reduction 'HKL Denzo and Scalepack (Otwinowski & Minor 1997)'
_computing_molecular_graphics 'Ortep for Windows (Farrugia, 2012)'
_computing_publication_material 'WinGX publication routines (Farrugia, 2012)'
_computing_structure_refinement 'SHELXL-2014/7 (Sheldrick, 2014)'
_diffrn_ambient_temperature 173.0(10)
_diffrn_detector_area_resol_mean 9
_diffrn_measured_fraction_theta_full 0.997
_diffrn_measured_fraction_theta_max 0.997
_diffrn_measurement_device '95mm CCD camera on \k-goniostat'
_diffrn_measurement_device_type KappaCCD
_diffrn_measurement_method CCD
_diffrn_radiation_monochromator 'horizonally mounted graphite crystal'
_diffrn_radiation_probe x-ray
_diffrn_radiation_type MoK\a
_diffrn_radiation_wavelength 0.71073
_diffrn_reflns_av_unetI/netI 0.0191
_diffrn_reflns_Laue_measured_fraction_full 0.997
_diffrn_reflns_Laue_measured_fraction_max 0.997
_diffrn_reflns_limit_h_max 17
_diffrn_reflns_limit_h_min 0
_diffrn_reflns_limit_k_max 18
_diffrn_reflns_limit_k_min 0
_diffrn_reflns_limit_l_max 27
_diffrn_reflns_limit_l_min -28
_diffrn_reflns_number 4563
_diffrn_reflns_point_group_measured_fraction_full 0.997
_diffrn_reflns_point_group_measured_fraction_max 0.997
_diffrn_reflns_theta_full 25.242
_diffrn_reflns_theta_max 26.372
_diffrn_reflns_theta_min 3.755
_exptl_absorpt_coefficient_mu 13.642
_exptl_absorpt_correction_T_max 0.056
_exptl_absorpt_correction_T_min 0.027
_exptl_absorpt_correction_type multi-scan
_exptl_absorpt_process_details
;
        multi-scan from symmetry-related measurements
 Sortav (Blessing 1995)
;
_exptl_crystal_colour yellow
_exptl_crystal_density_diffrn 2.674
_exptl_crystal_density_method 'not measured'
_exptl_crystal_description block
_exptl_crystal_F_000 1640
_exptl_crystal_size_max 0.25
_exptl_crystal_size_mid 0.25
_exptl_crystal_size_min 0.25
_refine_diff_density_max 1.005
_refine_diff_density_min -1.581
_refine_diff_density_rms 0.133
_refine_ls_extinction_method none
_refine_ls_goodness_of_fit_ref 1.075
_refine_ls_hydrogen_treatment constr
_refine_ls_matrix_type full
_refine_ls_number_constraints 0
_refine_ls_number_parameters 325
_refine_ls_number_reflns 4563
_refine_ls_number_restraints 0
_refine_ls_restrained_S_all 1.075
_refine_ls_R_factor_all 0.0243
_refine_ls_R_factor_gt 0.0211
_refine_ls_shift/su_max 0.001
_refine_ls_shift/su_mean 0
_refine_ls_structure_factor_coef Fsqd
_refine_ls_weighting_details 'w=1/[\s^2^(Fo^2^)+(0.0249P)^2^+5.7473P] where P=(Fo^2^+2Fc^2^)/3'
_refine_ls_weighting_scheme calc
_refine_ls_wR_factor_gt 0.049
_refine_ls_wR_factor_ref 0.0501
_reflns_Friedel_coverage 0
_reflns_number_gt 4223
_reflns_number_total 4563
_reflns_threshold_expression 'I > 2\s(I)'
_cod_data_source_file ic6b00699_si_002.cif
_cod_data_source_block 3
_cod_original_sg_symbol_H-M 'P 21/n'
_cod_database_code 4347848

loop_
_symmetry_equiv_pos_as_xyz
'x, y, z'
'-x+1/2, y+1/2, -z+1/2'
'-x, -y, -z'
'x-1/2, -y-1/2, z-1/2'

loop_
_atom_site_label
_atom_site_type_symbol
_atom_site_fract_x
_atom_site_fract_y
_atom_site_fract_z
_atom_site_U_iso_or_equiv
_atom_site_adp_type
_atom_site_occupancy
_atom_site_site_symmetry_order
_atom_site_calc_flag
_atom_site_refinement_flags_posn
_atom_site_refinement_flags_adp
Pt1 Pt 0.05827(2) 0.10888(2) 0.16076(2) 0.01608(5) Uani 1 1 d . .
Tl1 Tl 0.15119(2) 0.47640(2) 0.18059(2) 0.02364(6) Uani 1 1 d . .
N1 N 0.1381(2) 0.0782(4) 0.08920(15) 0.0181(7) Uani 1 1 d . .
N2 N 0.1592(3) -0.1138(5) 0.34433(16) 0.0253(8) Uani 1 1 d . .
S1 S 0.16270(8) -0.10169(14) 0.22389(5) 0.0240(2) Uani 1 1 d . .
C2 C 0.2267(3) -0.0055(5) 0.0928(2) 0.0226(9) Uani 1 1 d . .
H2 H 0.2581 -0.0514 0.1309 0.027 Uiso 1 1 calc R U
C3 C 0.2729(3) -0.0262(6) 0.0427(2) 0.0258(9) Uani 1 1 d . .
H3 H 0.3346 -0.0837 0.0469 0.031 Uiso 1 1 calc R U
C4 C 0.2249(3) 0.0412(6) -0.0146(2) 0.0243(9) Uani 1 1 d . .
H4 H 0.2537 0.028 -0.0495 0.029 Uiso 1 1 calc R U
C5 C 0.1341(3) 0.1276(5) -0.01859(19) 0.0218(9) Uani 1 1 d . .
H5 H 0.1014 0.1732 -0.0565 0.026 Uiso 1 1 calc R U
C6 C -0.0627(3) 0.3179(5) -0.01626(18) 0.0225(9) Uani 1 1 d . .
H6 H -0.0452 0.305 -0.055 0.027 Uiso 1 1 calc R U
C7 C -0.1465(3) 0.4112(6) -0.0107(2) 0.0259(10) Uani 1 1 d . .
H7 H -0.1865 0.461 -0.0456 0.031 Uiso 1 1 calc R U
C8 C -0.1727(3) 0.4323(6) 0.0474(2) 0.0247(9) Uani 1 1 d . .
H8 H -0.229 0.4985 0.0512 0.03 Uiso 1 1 calc R U
C9 C -0.1144(3) 0.3541(6) 0.0995(2) 0.0228(9) Uani 1 1 d . .
H9 H -0.1326 0.3681 0.138 0.027 Uiso 1 1 calc R U
C10 C -0.0290(3) 0.2547(5) 0.09535(18) 0.0170(8) Uani 1 1 d . .
C11 C -0.0026(3) 0.2414(5) 0.03648(18) 0.0173(8) Uani 1 1 d . .
C12 C 0.0910(3) 0.1470(5) 0.03381(18) 0.0173(8) Uani 1 1 d . .
C13 C 0.1068(3) -0.1552(5) 0.28781(19) 0.0226(9) Uani 1 1 d . .
C14 C 0.0129(3) -0.2381(6) 0.2805(2) 0.0294(10) Uani 1 1 d . .
H14 H -0.0207 -0.2721 0.2412 0.035 Uiso 1 1 calc R U
C15 C -0.0296(3) -0.2692(6) 0.3314(2) 0.0311(10) Uani 1 1 d . .
H15 H -0.0926 -0.3225 0.3271 0.037 Uiso 1 1 calc R U
C16 C 0.0235(3) -0.2191(6) 0.3895(2) 0.0261(9) Uani 1 1 d . .
C17 C 0.1174(3) -0.1461(6) 0.3937(2) 0.0281(10) Uani 1 1 d . .
H17 H 0.1541 -0.1175 0.4328 0.034 Uiso 1 1 calc R U
C18 C -0.0205(4) -0.2427(7) 0.4465(3) 0.0389(12) Uani 1 1 d . .
C19 C -0.0287(3) 0.1464(5) 0.22502(18) 0.0179(8) Uani 1 1 d . .
C20 C -0.1261(3) 0.0827(6) 0.21962(19) 0.0238(9) Uani 1 1 d . .
C21 C -0.1831(3) 0.0943(6) 0.2650(2) 0.0269(10) Uani 1 1 d . .
C22 C -0.1434(3) 0.1735(6) 0.3204(2) 0.0274(10) Uani 1 1 d . .
C23 C -0.0468(3) 0.2394(6) 0.32888(19) 0.0258(9) Uani 1 1 d . .
C24 C 0.0072(3) 0.2266(5) 0.28186(19) 0.0212(9) Uani 1 1 d . .
F1 F -0.0752(4) -0.3860(5) 0.4442(2) 0.0907(16) Uani 1 1 d . .
F2 F -0.0816(3) -0.1123(5) 0.45376(18) 0.0664(11) Uani 1 1 d . .
F3 F 0.0487(3) -0.2493(6) 0.49805(15) 0.0695(11) Uani 1 1 d . .
F4 F 0.10240(19) 0.2937(4) 0.29428(11) 0.0316(6) Uani 1 1 d . .
F5 F -0.1701(2) -0.0039(4) 0.16706(13) 0.0400(7) Uani 1 1 d . .
F6 F -0.1974(2) 0.1862(4) 0.36575(13) 0.0403(7) Uani 1 1 d . .
F8 F -0.0051(2) 0.3173(4) 0.38290(12) 0.0441(8) Uani 1 1 d . .
F9 F -0.2777(2) 0.0261(4) 0.25640(15) 0.0441(8) Uani 1 1 d . .

loop_
_atom_site_aniso_label
_atom_site_aniso_U_11
_atom_site_aniso_U_22
_atom_site_aniso_U_33
_atom_site_aniso_U_23
_atom_site_aniso_U_13
_atom_site_aniso_U_12
Pt1 0.01823(8) 0.01840(9) 0.01265(8) -0.00115(5) 0.00556(6) -0.00087(6)
Tl1 0.02163(9) 0.02513(9) 0.02484(9) -0.00230(6) 0.00622(7) -0.00178(6)
N1 0.0214(18) 0.0164(16) 0.0181(17) -0.0022(13) 0.0078(14) 0.0008(14)
N2 0.0237(19) 0.035(2) 0.0182(18) 0.0067(15) 0.0066(15) -0.0037(16)
S1 0.0256(5) 0.0288(6) 0.0190(5) 0.0047(4) 0.0080(4) 0.0050(4)
C2 0.023(2) 0.027(2) 0.018(2) -0.0012(17) 0.0044(17) 0.0035(17)
C3 0.021(2) 0.031(2) 0.026(2) -0.0029(18) 0.0075(18) 0.0037(18)
C4 0.027(2) 0.028(2) 0.022(2) -0.0048(17) 0.0147(18) -0.0013(19)
C5 0.025(2) 0.025(2) 0.0159(19) 0.0015(16) 0.0041(16) -0.0028(17)
C6 0.025(2) 0.027(2) 0.0147(19) 0.0034(17) 0.0030(16) -0.0031(18)
C7 0.022(2) 0.031(2) 0.024(2) 0.0094(18) 0.0016(18) 0.0006(18)
C8 0.016(2) 0.024(2) 0.036(2) 0.0026(19) 0.0093(18) 0.0008(17)
C9 0.022(2) 0.027(2) 0.021(2) -0.0004(17) 0.0068(17) -0.0019(18)
C10 0.0190(19) 0.0170(19) 0.0163(18) 0.0001(15) 0.0066(15) -0.0042(15)
C11 0.0183(19) 0.0154(19) 0.0179(19) 0.0002(15) 0.0028(15) -0.0030(15)
C12 0.021(2) 0.0148(18) 0.0159(19) -0.0030(15) 0.0042(16) -0.0035(16)
C13 0.024(2) 0.021(2) 0.023(2) 0.0062(17) 0.0055(17) 0.0037(17)
C14 0.030(2) 0.028(2) 0.028(2) 0.0011(19) 0.0020(19) -0.0041(19)
C15 0.022(2) 0.030(2) 0.043(3) 0.008(2) 0.012(2) -0.0048(19)
C16 0.025(2) 0.029(2) 0.029(2) 0.0099(19) 0.0141(18) 0.0047(19)
C17 0.026(2) 0.039(3) 0.021(2) 0.0050(19) 0.0083(18) -0.002(2)
C18 0.038(3) 0.040(3) 0.047(3) 0.011(2) 0.027(2) 0.003(2)
C19 0.0160(19) 0.021(2) 0.0177(19) 0.0034(15) 0.0065(15) 0.0016(16)
C20 0.021(2) 0.033(2) 0.019(2) -0.0006(17) 0.0061(17) -0.0042(18)
C21 0.017(2) 0.033(2) 0.032(2) 0.0110(19) 0.0073(18) -0.0027(18)
C22 0.029(2) 0.031(2) 0.028(2) 0.0098(19) 0.0187(19) 0.0072(19)
C23 0.036(2) 0.027(2) 0.016(2) -0.0008(17) 0.0085(18) 0.0001(19)
C24 0.022(2) 0.025(2) 0.020(2) 0.0012(16) 0.0102(16) -0.0036(17)
F1 0.138(4) 0.067(3) 0.095(3) -0.014(2) 0.092(3) -0.051(3)
F2 0.061(2) 0.077(3) 0.072(3) 0.008(2) 0.041(2) 0.033(2)
F3 0.064(2) 0.118(3) 0.0346(18) 0.030(2) 0.0275(17) 0.022(2)
F4 0.0281(14) 0.0451(16) 0.0229(13) -0.0088(11) 0.0085(11) -0.0172(12)
F5 0.0331(16) 0.0598(19) 0.0247(14) -0.0061(13) 0.0000(12) -0.0232(14)
F6 0.0408(16) 0.0531(18) 0.0367(16) 0.0080(14) 0.0312(13) 0.0085(14)
F8 0.0583(19) 0.0572(19) 0.0217(14) -0.0170(13) 0.0201(13) -0.0166(16)
F9 0.0202(14) 0.067(2) 0.0476(18) 0.0119(15) 0.0121(13) -0.0083(14)

loop_
_atom_type_symbol
_atom_type_description
_atom_type_scat_dispersion_real
_atom_type_scat_dispersion_imag
_atom_type_scat_source
Pt Pt -1.7033 8.3905 'International Tables Vol C Tables 4.2.6.8 and 6.1.1.4'
Tl Tl -2.8358 9.6688 'International Tables Vol C Tables 4.2.6.8 and 6.1.1.4'
F F 0.0171 0.0103 'International Tables Vol C Tables 4.2.6.8 and 6.1.1.4'
N N 0.0061 0.0033 'International Tables Vol C Tables 4.2.6.8 and 6.1.1.4'
S S 0.1246 0.1234 'International Tables Vol C Tables 4.2.6.8 and 6.1.1.4'
C C 0.0033 0.0016 'International Tables Vol C Tables 4.2.6.8 and 6.1.1.4'
H H 0 0 'International Tables Vol C Tables 4.2.6.8 and 6.1.1.4'

loop_
_geom_angle_atom_site_label_1
_geom_angle_atom_site_label_2
_geom_angle_atom_site_label_3
_geom_angle
_geom_angle_site_symmetry_1
_geom_angle_site_symmetry_3
C10 Pt1 C19 94.67(15) . .
C10 Pt1 N1 80.80(14) . .
C19 Pt1 N1 175.32(14) . .
C10 Pt1 S1 169.66(11) . .
C19 Pt1 S1 92.70(11) . .
N1 Pt1 S1 91.65(9) . .
C10 Pt1 Tl1 75.65(11) . .
C19 Pt1 Tl1 92.52(12) . .
N1 Pt1 Tl1 87.50(9) . .
S1 Pt1 Tl1 111.28(3) . .
N2 Tl1 S1 54.41(8) 2 2
N2 Tl1 Pt1 95.97(8) 2 .
S1 Tl1 Pt1 100.03(2) 2 .
C2 N1 C12 119.4(4) . .
C2 N1 Pt1 126.3(3) . .
C12 N1 Pt1 114.2(3) . .
C17 N2 C13 118.5(4) . .
C17 N2 Tl1 138.4(3) . 2_545
C13 N2 Tl1 102.3(3) . 2_545
C13 S1 Pt1 108.92(14) . .
C13 S1 Tl1 85.31(14) . 2_545
Pt1 S1 Tl1 125.65(4) . 2_545
N1 C2 C3 122.9(4) . .
N1 C2 H2 118.6 . .
C3 C2 H2 118.6 . .
C2 C3 C4 118.4(4) . .
C2 C3 H3 120.8 . .
C4 C3 H3 120.8 . .
C5 C4 C3 118.9(4) . .
C5 C4 H4 120.5 . .
C3 C4 H4 120.5 . .
C4 C5 C12 120.4(4) . .
C4 C5 H5 119.8 . .
C12 C5 H5 119.8 . .
C7 C6 C11 120.0(4) . .
C7 C6 H6 120 . .
C11 C6 H6 120 . .
C6 C7 C8 120.3(4) . .
C6 C7 H7 119.8 . .
C8 C7 H7 119.8 . .
C9 C8 C7 119.8(4) . .
C9 C8 H8 120.1 . .
C7 C8 H8 120.1 . .
C8 C9 C10 121.4(4) . .
C8 C9 H9 119.3 . .
C10 C9 H9 119.3 . .
C9 C10 C11 117.3(4) . .
C9 C10 Pt1 129.1(3) . .
C11 C10 Pt1 113.4(3) . .
C6 C11 C10 121.1(4) . .
C6 C11 C12 122.4(4) . .
C10 C11 C12 116.5(3) . .
N1 C12 C5 119.9(4) . .
N1 C12 C11 114.2(3) . .
C5 C12 C11 125.9(4) . .
N2 C13 C14 121.0(4) . .
N2 C13 S1 116.9(3) . .
C14 C13 S1 122.1(3) . .
C15 C14 C13 119.8(4) . .
C15 C14 H14 120.1 . .
C13 C14 H14 120.1 . .
C14 C15 C16 118.5(4) . .
C14 C15 H15 120.7 . .
C16 C15 H15 120.7 . .
C17 C16 C15 118.5(4) . .
C17 C16 C18 120.4(4) . .
C15 C16 C18 121.1(4) . .
N2 C17 C16 123.5(4) . .
N2 C17 H17 118.3 . .
C16 C17 H17 118.3 . .
F3 C18 F1 107.2(5) . .
F3 C18 F2 106.1(5) . .
F1 C18 F2 106.5(4) . .
F3 C18 C16 113.1(4) . .
F1 C18 C16 112.2(5) . .
F2 C18 C16 111.3(4) . .
C20 C19 C24 113.1(4) . .
C20 C19 Pt1 123.9(3) . .
C24 C19 Pt1 122.8(3) . .
F5 C20 C21 115.7(4) . .
F5 C20 C19 119.6(4) . .
C21 C20 C19 124.7(4) . .
F9 C21 C20 121.1(4) . .
F9 C21 C22 119.1(4) . .
C20 C21 C22 119.8(4) . .
F6 C22 C21 121.1(4) . .
F6 C22 C23 120.5(4) . .
C21 C22 C23 118.5(4) . .
F8 C23 C22 120.1(4) . .
F8 C23 C24 120.1(4) . .
C22 C23 C24 119.8(4) . .
F4 C24 C23 115.9(4) . .
F4 C24 C19 119.8(3) . .
C23 C24 C19 124.2(4) . .

loop_
_geom_bond_atom_site_label_1
_geom_bond_atom_site_label_2
_geom_bond_distance
_geom_bond_site_symmetry_2
Pt1 C10 2.011(4) .
Pt1 C19 2.022(4) .
Pt1 N1 2.083(3) .
Pt1 S1 2.4015(10) .
Pt1 Tl1 3.0924(2) .
Tl1 N2 2.800(4) 2
Tl1 S1 2.9961(11) 2
N1 C2 1.345(5) .
N1 C12 1.364(5) .
N2 C17 1.337(6) .
N2 C13 1.340(5) .
N2 Tl1 2.800(4) 2_545
S1 C13 1.766(4) .
S1 Tl1 2.9961(11) 2_545
C2 C3 1.375(6) .
C2 H2 0.93 .
C3 C4 1.398(6) .
C3 H3 0.93 .
C4 C5 1.379(6) .
C4 H4 0.93 .
C5 C12 1.394(6) .
C5 H5 0.93 .
C6 C7 1.364(6) .
C6 C11 1.406(5) .
C6 H6 0.93 .
C7 C8 1.397(6) .
C7 H7 0.93 .
C8 C9 1.392(6) .
C8 H8 0.93 .
C9 C10 1.399(6) .
C9 H9 0.93 .
C10 C11 1.410(5) .
C11 C12 1.465(5) .
C13 C14 1.397(6) .
C14 C15 1.374(7) .
C14 H14 0.93 .
C15 C16 1.390(7) .
C15 H15 0.93 .
C16 C17 1.370(6) .
C16 C18 1.497(6) .
C17 H17 0.93 .
C18 F3 1.318(6) .
C18 F1 1.323(6) .
C18 F2 1.327(6) .
C19 C20 1.383(6) .
C19 C24 1.392(6) .
C20 F5 1.364(5) .
C20 C21 1.373(6) .
C21 F9 1.356(5) .
C21 C22 1.374(7) .
C22 F6 1.345(5) .
C22 C23 1.374(6) .
C23 F8 1.349(5) .
C23 C24 1.377(6) .
C24 F4 1.359(5) .
